data_7708261
loop_
_publ_author_name
'L\'opez-L\'opez, Juan-Carlos'
'Bautista, Delia'
'Gonz\'alez-Herrero, Pablo'

_publ_section_title
;
 Luminescent halido(aryl) Pt(iv) complexes obtained via oxidative addition
 of iodobenzene or diaryliodonium salts to bis-cyclometalated Pt(ii)
 precursors
;
_journal_name_full 'Dalton Transactions'
_journal_paper_doi 10.1039/D1DT02349G
_journal_year 2021
_chemical_formula_sum 'C30 H25 I N2 Pt'
_chemical_formula_weight 735.51
_space_group_crystal_system monoclinic
_space_group_IT_number 14
_space_group_name_Hall '-P 2yn'
_space_group_name_H-M_alt 'P 1 21/n 1'
_atom_sites_solution_hydrogens geom
_audit_creation_method SHELXL-2018/3
_audit_update_record
;
2021-07-09 deposited with the CCDC.	2021-09-02 downloaded from the CCDC.
;
_cell_angle_alpha 90
_cell_angle_beta 96.155(8)
_cell_angle_gamma 90
_cell_formula_units_Z 4
_cell_length_a 9.442(2)
_cell_length_b 18.463(4)
_cell_length_c 14.194(3)
_cell_measurement_reflns_used 9348
_cell_measurement_temperature 100(2)
_cell_measurement_theta_max 30.50
_cell_measurement_theta_min 2.20
_cell_volume 2460.1(9)
_computing_cell_refinement 'SAINT V8.40A (Bruker AXS Inc.)'
_computing_data_collection 'APEX3 2019.1_0 (Bruker AXS Inc.)'
_computing_data_reduction 'SAINT V8.40A (Bruker AXS Inc.)'
_computing_molecular_graphics 'Olex2-version 1.2.10'
_computing_publication_material 'Bruker SHELXTL'
_computing_structure_refinement 'SHELXL-2018/3 (Sheldrick, 2018)'
_computing_structure_solution 'SHELXT 2014/5 (Sheldrick, 2014)'
_diffrn_ambient_temperature 100(2)
_diffrn_detector_area_resol_mean 7.40
_diffrn_measured_fraction_theta_full 1.000
_diffrn_measured_fraction_theta_max 0.997
_diffrn_measurement_device_type 'Bruker D8 QUEST PHOTON II CMOS'
_diffrn_measurement_method '\w-scans and phi scans'
_diffrn_radiation_type MoK\a
_diffrn_radiation_wavelength 0.71073
_diffrn_reflns_av_R_equivalents 0.0552
_diffrn_reflns_av_unetI/netI 0.0212
_diffrn_reflns_Laue_measured_fraction_full 1.000
_diffrn_reflns_Laue_measured_fraction_max 0.997
_diffrn_reflns_limit_h_max 13
_diffrn_reflns_limit_h_min -13
_diffrn_reflns_limit_k_max 26
_diffrn_reflns_limit_k_min -26
_diffrn_reflns_limit_l_max 20
_diffrn_reflns_limit_l_min -20
_diffrn_reflns_number 116691
_diffrn_reflns_point_group_measured_fraction_full 1.000
_diffrn_reflns_point_group_measured_fraction_max 0.997
_diffrn_reflns_theta_full 29.000
_diffrn_reflns_theta_max 30.579
_diffrn_reflns_theta_min 1.816
_diffrn_source 'high brilliance microfocus sealed tube '
_exptl_absorpt_coefficient_mu 6.980
_exptl_absorpt_correction_T_max 0.7461
_exptl_absorpt_correction_T_min 0.6239
_exptl_absorpt_correction_type multi-scan
_exptl_absorpt_process_details SADABS-2016/2
_exptl_crystal_colour colourless
_exptl_crystal_density_diffrn 1.986
_exptl_crystal_description prism
_exptl_crystal_F_000 1400
_exptl_crystal_size_max 0.070
_exptl_crystal_size_mid 0.060
_exptl_crystal_size_min 0.040
_refine_diff_density_max 0.844
_refine_diff_density_min -1.049
_refine_diff_density_rms 0.133
_refine_ls_extinction_method none
_refine_ls_goodness_of_fit_ref 1.130
_refine_ls_hydrogen_treatment constr
_refine_ls_matrix_type full
_refine_ls_number_parameters 309
_refine_ls_number_reflns 7558
_refine_ls_number_restraints 0
_refine_ls_restrained_S_all 1.130
_refine_ls_R_factor_all 0.0288
_refine_ls_R_factor_gt 0.0224
_refine_ls_shift/su_max 0.004
_refine_ls_shift/su_mean 0.000
_refine_ls_structure_factor_coef Fsqd
_refine_ls_weighting_details 'w=1/[\s^2^(Fo^2^)+(0.0077P)^2^+6.6913P] where P=(Fo^2^+2Fc^2^)/3'
_refine_ls_weighting_scheme calc
_refine_ls_wR_factor_gt 0.0451
_refine_ls_wR_factor_ref 0.0478
_reflns_Friedel_coverage 0.000
_reflns_number_gt 6814
_reflns_number_total 7558
_reflns_threshold_expression 'I > 2\s(I)'
_cod_data_source_file d1dt02349g2.cif
_cod_data_source_block JCB_18C_0msp_a
_cod_original_sg_symbol_H-M 'P 21/n'
_cod_database_code 7708261
_shelx_shelxl_version_number 2018/3
_shelx_space_group_comment
;
The symmetry employed for this shelxl refinement is uniquely defined
by the following loop, which should always be used as a source of
symmetry information in preference to the above space-group names.
They are only intended as comments.
;
_shelx_estimated_absorpt_t_min 0.641
_shelx_estimated_absorpt_t_max 0.768

loop_
_space_group_symop_operation_xyz
'x, y, z'
'-x+1/2, y+1/2, -z+1/2'
'-x, -y, -z'
'x-1/2, -y-1/2, z-1/2'

loop_
_atom_site_label
_atom_site_type_symbol
_atom_site_fract_x
_atom_site_fract_y
_atom_site_fract_z
_atom_site_U_iso_or_equiv
_atom_site_adp_type
_atom_site_occupancy
_atom_site_site_symmetry_order
_atom_site_calc_flag
_atom_site_refinement_flags_posn
_atom_site_refinement_flags_adp
_atom_site_refinement_flags_occupancy
_atom_site_disorder_assembly
_atom_site_disorder_group
Pt01 Pt 0.24717(2) 0.63805(2) 0.69886(2) 0.01342(3) Uani 1 1 d . . . . .
N1 N 0.4086(3) 0.70198(13) 0.64443(16) 0.0169(4) Uani 1 1 d . . . . .
C1 C 0.3235(3) 0.54907(14) 0.63736(18) 0.0142(5) Uani 1 1 d . . . . .
I2 I 0.13594(2) 0.76173(2) 0.76754(2) 0.02049(4) Uani 1 1 d . . . . .
N2 N 0.1102(2) 0.63643(12) 0.56932(16) 0.0154(4) Uani 1 1 d . . . . .
C2 C 0.4385(3) 0.50695(15) 0.67351(19) 0.0156(5) Uani 1 1 d . . . . .
H2 H 0.489601 0.519646 0.732512 0.019 Uiso 1 1 calc R U . . .
C3 C 0.4805(3) 0.44607(15) 0.6246(2) 0.0169(5) Uani 1 1 d . . . . .
C4 C 0.4036(3) 0.42795(15) 0.5383(2) 0.0183(5) Uani 1 1 d . . . . .
H4 H 0.429524 0.386195 0.505006 0.022 Uiso 1 1 calc R U . . .
C5 C 0.2902(3) 0.47001(15) 0.50072(19) 0.0167(5) Uani 1 1 d . . . . .
H5 H 0.239466 0.457104 0.441673 0.020 Uiso 1 1 calc R U . . .
C6 C 0.2494(3) 0.53150(14) 0.54897(18) 0.0147(5) Uani 1 1 d . . . . .
C7 C 0.1335(3) 0.57959(15) 0.51199(19) 0.0153(5) Uani 1 1 d . . . . .
C8 C 0.0511(3) 0.57209(16) 0.4245(2) 0.0187(5) Uani 1 1 d . . . . .
H8 H 0.065303 0.531822 0.384948 0.022 Uiso 1 1 calc R U . . .
C9 C -0.0512(3) 0.62361(16) 0.3959(2) 0.0206(6) Uani 1 1 d . . . . .
H9 H -0.106792 0.619164 0.336280 0.025 Uiso 1 1 calc R U . . .
C10 C -0.0719(3) 0.68161(16) 0.4547(2) 0.0201(5) Uani 1 1 d . . . . .
H10 H -0.141058 0.717653 0.436048 0.024 Uiso 1 1 calc R U . . .
C11 C 0.0101(3) 0.68590(15) 0.5407(2) 0.0192(5) Uani 1 1 d . . . . .
H11 H -0.004655 0.725332 0.581544 0.023 Uiso 1 1 calc R U . . .
C12 C 0.6086(3) 0.40255(15) 0.6639(2) 0.0191(5) Uani 1 1 d . . . . .
H12A H 0.622030 0.361798 0.621466 0.029 Uiso 1 1 calc R U . . .
H12B H 0.593643 0.384093 0.726764 0.029 Uiso 1 1 calc R U . . .
H12C H 0.693470 0.433467 0.668858 0.029 Uiso 1 1 calc R U . . .
C21 C 0.3944(3) 0.63895(15) 0.81272(18) 0.0153(5) Uani 1 1 d . . . . .
C22 C 0.3811(3) 0.61163(16) 0.9030(2) 0.0191(5) Uani 1 1 d . . . . .
H22 H 0.292892 0.591103 0.915665 0.023 Uiso 1 1 calc R U . . .
C23 C 0.4940(3) 0.61360(16) 0.9753(2) 0.0206(6) Uani 1 1 d . . . . .
C24 C 0.6227(3) 0.64469(17) 0.9568(2) 0.0242(6) Uani 1 1 d . . . . .
H24 H 0.700936 0.645125 1.004806 0.029 Uiso 1 1 calc R U . . .
C25 C 0.6378(3) 0.67488(17) 0.8693(2) 0.0238(6) Uani 1 1 d . . . . .
H25 H 0.725256 0.697076 0.858246 0.029 Uiso 1 1 calc R U . . .
C26 C 0.5241(3) 0.67292(15) 0.7964(2) 0.0183(5) Uani 1 1 d . . . . .
C27 C 0.5312(3) 0.70687(16) 0.7038(2) 0.0191(5) Uani 1 1 d . . . . .
C28 C 0.6477(3) 0.74436(18) 0.6746(2) 0.0264(6) Uani 1 1 d . . . . .
H28 H 0.733725 0.747920 0.715740 0.032 Uiso 1 1 calc R U . . .
C29 C 0.6379(4) 0.77624(18) 0.5859(3) 0.0290(7) Uani 1 1 d . . . . .
H29 H 0.717166 0.801241 0.565595 0.035 Uiso 1 1 calc R U . . .
C30 C 0.5116(4) 0.77137(17) 0.5270(2) 0.0259(6) Uani 1 1 d . . . . .
H30 H 0.501917 0.793560 0.466262 0.031 Uiso 1 1 calc R U . . .
C31 C 0.3998(3) 0.73342(16) 0.5588(2) 0.0213(6) Uani 1 1 d . . . . .
H31 H 0.313229 0.729439 0.518326 0.026 Uiso 1 1 calc R U . . .
C32 C 0.4770(4) 0.58266(18) 1.0717(2) 0.0276(7) Uani 1 1 d . . . . .
H32A H 0.379822 0.564261 1.072585 0.041 Uiso 1 1 calc R U . . .
H32B H 0.495196 0.620611 1.119765 0.041 Uiso 1 1 calc R U . . .
H32C H 0.545077 0.542992 1.085503 0.041 Uiso 1 1 calc R U . . .
C41 C 0.1065(3) 0.57084(15) 0.75592(19) 0.0162(5) Uani 1 1 d . . . . .
C42 C 0.1497(3) 0.50462(16) 0.7974(2) 0.0193(5) Uani 1 1 d . . . . .
H42 H 0.246667 0.490501 0.798621 0.023 Uiso 1 1 calc R U . . .
C43 C 0.0553(3) 0.45885(18) 0.8370(2) 0.0255(6) Uani 1 1 d . . . . .
H43 H 0.088394 0.414871 0.866322 0.031 Uiso 1 1 calc R U . . .
C44 C -0.0876(4) 0.4776(2) 0.8334(3) 0.0317(7) Uani 1 1 d . . . . .
H44 H -0.153154 0.446458 0.859766 0.038 Uiso 1 1 calc R U . . .
C45 C -0.1337(3) 0.5425(2) 0.7909(3) 0.0297(7) Uani 1 1 d . . . . .
H45 H -0.231232 0.555788 0.787992 0.036 Uiso 1 1 calc R U . . .
C46 C -0.0372(3) 0.58822(17) 0.7524(2) 0.0231(6) Uani 1 1 d . . . . .
H46 H -0.070467 0.632210 0.723217 0.028 Uiso 1 1 calc R U . . .

loop_
_atom_site_aniso_label
_atom_site_aniso_U_11
_atom_site_aniso_U_22
_atom_site_aniso_U_33
_atom_site_aniso_U_23
_atom_site_aniso_U_13
_atom_site_aniso_U_12
Pt01 0.01492(5) 0.01335(5) 0.01159(4) -0.00155(3) -0.00049(3) 0.00164(4)
N1 0.0189(11) 0.0160(11) 0.0159(11) -0.0025(8) 0.0022(8) 0.0011(9)
C1 0.0162(12) 0.0114(11) 0.0156(11) -0.0020(9) 0.0042(9) 0.0015(9)
I2 0.02377(9) 0.01878(8) 0.01788(8) -0.00588(7) -0.00262(6) 0.00619(7)
N2 0.0169(10) 0.0144(10) 0.0140(10) -0.0010(8) -0.0015(8) 0.0015(9)
C2 0.0163(12) 0.0156(12) 0.0148(11) -0.0002(9) 0.0018(9) 0.0009(10)
C3 0.0174(12) 0.0139(12) 0.0202(13) 0.0038(10) 0.0061(10) 0.0002(10)
C4 0.0205(13) 0.0130(12) 0.0222(13) -0.0040(10) 0.0064(10) -0.0012(10)
C5 0.0183(12) 0.0157(12) 0.0163(12) -0.0030(10) 0.0024(9) -0.0015(10)
C6 0.0147(12) 0.0156(12) 0.0140(11) 0.0008(9) 0.0025(9) -0.0017(9)
C7 0.0148(12) 0.0160(12) 0.0151(12) -0.0018(9) 0.0021(9) -0.0019(9)
C8 0.0182(13) 0.0207(13) 0.0171(12) -0.0039(10) 0.0017(10) -0.0021(10)
C9 0.0187(13) 0.0262(15) 0.0160(12) 0.0002(11) -0.0030(10) -0.0007(11)
C10 0.0198(13) 0.0204(13) 0.0189(13) 0.0007(10) -0.0035(10) 0.0042(11)
C11 0.0227(14) 0.0160(12) 0.0181(13) -0.0012(10) -0.0013(10) 0.0035(11)
C12 0.0177(13) 0.0159(12) 0.0240(14) 0.0014(10) 0.0036(10) 0.0039(10)
C21 0.0164(12) 0.0145(11) 0.0140(11) -0.0038(9) -0.0035(9) 0.0018(10)
C22 0.0228(14) 0.0165(12) 0.0173(12) -0.0014(10) -0.0017(10) 0.0017(11)
C23 0.0269(15) 0.0150(12) 0.0183(13) -0.0041(10) -0.0047(11) 0.0048(11)
C24 0.0235(14) 0.0225(14) 0.0242(14) -0.0011(12) -0.0085(11) 0.0038(12)
C25 0.0178(13) 0.0237(15) 0.0284(15) -0.0039(12) -0.0042(11) -0.0011(11)
C26 0.0184(13) 0.0171(13) 0.0188(13) -0.0026(10) -0.0010(10) 0.0013(10)
C27 0.0199(13) 0.0171(13) 0.0204(13) -0.0035(10) 0.0022(10) -0.0002(10)
C28 0.0215(15) 0.0253(15) 0.0327(17) -0.0025(13) 0.0038(12) -0.0038(12)
C29 0.0289(17) 0.0242(15) 0.0363(18) -0.0004(13) 0.0151(14) -0.0050(13)
C30 0.0351(17) 0.0204(14) 0.0239(15) 0.0013(11) 0.0103(13) -0.0003(12)
C31 0.0273(15) 0.0177(13) 0.0191(13) 0.0001(10) 0.0026(11) 0.0033(11)
C32 0.0366(18) 0.0266(16) 0.0180(14) 0.0002(12) -0.0045(12) 0.0035(13)
C41 0.0178(13) 0.0181(12) 0.0130(11) -0.0029(9) 0.0027(9) -0.0022(10)
C42 0.0165(13) 0.0203(13) 0.0211(13) -0.0014(11) 0.0020(10) 0.0000(10)
C43 0.0277(16) 0.0255(15) 0.0235(14) 0.0045(12) 0.0034(12) -0.0056(12)
C44 0.0258(16) 0.0354(19) 0.0358(18) 0.0014(15) 0.0126(13) -0.0101(14)
C45 0.0178(14) 0.0353(18) 0.0374(18) -0.0082(15) 0.0086(12) -0.0019(13)
C46 0.0208(14) 0.0227(14) 0.0256(15) -0.0056(12) 0.0016(11) 0.0011(11)

loop_
_atom_type_symbol
_atom_type_description
_atom_type_scat_dispersion_real
_atom_type_scat_dispersion_imag
_atom_type_scat_source
C C 0.0033 0.0016 'International Tables Vol C Tables 4.2.6.8 and 6.1.1.4'
H H 0.0000 0.0000 'International Tables Vol C Tables 4.2.6.8 and 6.1.1.4'
I I -0.4742 1.8119 'International Tables Vol C Tables 4.2.6.8 and 6.1.1.4'
N N 0.0061 0.0033 'International Tables Vol C Tables 4.2.6.8 and 6.1.1.4'
Pt Pt -1.7033 8.3905 'International Tables Vol C Tables 4.2.6.8 and 6.1.1.4'

loop_
_geom_angle_atom_site_label_1
_geom_angle_atom_site_label_2
_geom_angle_atom_site_label_3
_geom_angle
_geom_angle_site_symmetry_1
_geom_angle_site_symmetry_3
_geom_angle_publ_flag
C21 Pt01 C1 96.05(11) . . ?
C21 Pt01 C41 96.24(11) . . ?
C1 Pt01 C41 87.42(11) . . ?
C21 Pt01 N2 173.79(10) . . ?
C1 Pt01 N2 80.10(10) . . ?
C41 Pt01 N2 88.49(10) . . ?
C21 Pt01 N1 80.10(10) . . ?
C1 Pt01 N1 89.52(10) . . ?
C41 Pt01 N1 174.96(10) . . ?
N2 Pt01 N1 94.93(9) . . ?
C21 Pt01 I2 88.02(8) . . ?
C1 Pt01 I2 175.40(8) . . ?
C41 Pt01 I2 94.28(8) . . ?
N2 Pt01 I2 95.66(6) . . ?
N1 Pt01 I2 89.06(6) . . ?
C31 N1 C27 119.9(3) . . ?
C31 N1 Pt01 126.1(2) . . ?
C27 N1 Pt01 113.89(19) . . ?
C2 C1 C6 119.6(2) . . ?
C2 C1 Pt01 126.5(2) . . ?
C6 C1 Pt01 113.88(19) . . ?
C11 N2 C7 119.8(2) . . ?
C11 N2 Pt01 126.32(19) . . ?
C7 N2 Pt01 113.88(17) . . ?
C1 C2 C3 121.2(2) . . ?
C1 C2 H2 119.4 . . ?
C3 C2 H2 119.4 . . ?
C4 C3 C2 118.6(3) . . ?
C4 C3 C12 121.2(3) . . ?
C2 C3 C12 120.2(3) . . ?
C5 C4 C3 120.8(3) . . ?
C5 C4 H4 119.6 . . ?
C3 C4 H4 119.6 . . ?
C4 C5 C6 120.6(3) . . ?
C4 C5 H5 119.7 . . ?
C6 C5 H5 119.7 . . ?
C5 C6 C1 119.1(2) . . ?
C5 C6 C7 123.4(2) . . ?
C1 C6 C7 117.5(2) . . ?
N2 C7 C8 119.8(3) . . ?
N2 C7 C6 114.6(2) . . ?
C8 C7 C6 125.6(2) . . ?
C9 C8 C7 119.8(3) . . ?
C9 C8 H8 120.1 . . ?
C7 C8 H8 120.1 . . ?
C10 C9 C8 119.5(3) . . ?
C10 C9 H9 120.2 . . ?
C8 C9 H9 120.2 . . ?
C11 C10 C9 118.5(3) . . ?
C11 C10 H10 120.7 . . ?
C9 C10 H10 120.7 . . ?
N2 C11 C10 122.6(3) . . ?
N2 C11 H11 118.7 . . ?
C10 C11 H11 118.7 . . ?
C3 C12 H12A 109.5 . . ?
C3 C12 H12B 109.5 . . ?
H12A C12 H12B 109.5 . . ?
C3 C12 H12C 109.5 . . ?
H12A C12 H12C 109.5 . . ?
H12B C12 H12C 109.5 . . ?
C22 C21 C26 118.3(2) . . ?
C22 C21 Pt01 127.7(2) . . ?
C26 C21 Pt01 114.0(2) . . ?
C21 C22 C23 121.9(3) . . ?
C21 C22 H22 119.1 . . ?
C23 C22 H22 119.1 . . ?
C24 C23 C22 118.9(3) . . ?
C24 C23 C32 120.4(3) . . ?
C22 C23 C32 120.7(3) . . ?
C25 C24 C23 120.7(3) . . ?
C25 C24 H24 119.6 . . ?
C23 C24 H24 119.6 . . ?
C24 C25 C26 120.3(3) . . ?
C24 C25 H25 119.8 . . ?
C26 C25 H25 119.8 . . ?
C25 C26 C21 119.7(3) . . ?
C25 C26 C27 122.9(3) . . ?
C21 C26 C27 117.4(2) . . ?
N1 C27 C28 119.5(3) . . ?
N1 C27 C26 114.2(3) . . ?
C28 C27 C26 126.2(3) . . ?
C29 C28 C27 120.1(3) . . ?
C29 C28 H28 119.9 . . ?
C27 C28 H28 119.9 . . ?
C28 C29 C30 119.4(3) . . ?
C28 C29 H29 120.3 . . ?
C30 C29 H29 120.3 . . ?
C31 C30 C29 118.3(3) . . ?
C31 C30 H30 120.8 . . ?
C29 C30 H30 120.8 . . ?
N1 C31 C30 122.7(3) . . ?
N1 C31 H31 118.7 . . ?
C30 C31 H31 118.7 . . ?
C23 C32 H32A 109.5 . . ?
C23 C32 H32B 109.5 . . ?
H32A C32 H32B 109.5 . . ?
C23 C32 H32C 109.5 . . ?
H32A C32 H32C 109.5 . . ?
H32B C32 H32C 109.5 . . ?
C46 C41 C42 117.2(3) . . ?
C46 C41 Pt01 121.2(2) . . ?
C42 C41 Pt01 121.6(2) . . ?
C43 C42 C41 122.0(3) . . ?
C43 C42 H42 119.0 . . ?
C41 C42 H42 119.0 . . ?
C44 C43 C42 119.8(3) . . ?
C44 C43 H43 120.1 . . ?
C42 C43 H43 120.1 . . ?
C43 C44 C45 119.2(3) . . ?
C43 C44 H44 120.4 . . ?
C45 C44 H44 120.4 . . ?
C44 C45 C46 120.3(3) . . ?
C44 C45 H45 119.8 . . ?
C46 C45 H45 119.8 . . ?
C41 C46 C45 121.5(3) . . ?
C41 C46 H46 119.3 . . ?
C45 C46 H46 119.3 . . ?

loop_
_geom_bond_atom_site_label_1
_geom_bond_atom_site_label_2
_geom_bond_distance
_geom_bond_site_symmetry_2
_geom_bond_publ_flag
Pt01 C21 2.016(3) . ?
Pt01 C1 2.029(3) . ?
Pt01 C41 2.047(3) . ?
Pt01 N2 2.132(2) . ?
Pt01 N1 2.137(2) . ?
Pt01 I2 2.7363(5) . ?
N1 C31 1.342(4) . ?
N1 C27 1.360(4) . ?
C1 C2 1.388(4) . ?
C1 C6 1.407(4) . ?
N2 C11 1.346(3) . ?
N2 C7 1.360(3) . ?
C2 C3 1.401(4) . ?
C2 H2 0.9500 . ?
C3 C4 1.396(4) . ?
C3 C12 1.508(4) . ?
C4 C5 1.383(4) . ?
C4 H4 0.9500 . ?
C5 C6 1.401(4) . ?
C5 H5 0.9500 . ?
C6 C7 1.462(4) . ?
C7 C8 1.400(4) . ?
C8 C9 1.385(4) . ?
C8 H8 0.9500 . ?
C9 C10 1.384(4) . ?
C9 H9 0.9500 . ?
C10 C11 1.376(4) . ?
C10 H10 0.9500 . ?
C11 H11 0.9500 . ?
C12 H12A 0.9800 . ?
C12 H12B 0.9800 . ?
C12 H12C 0.9800 . ?
C21 C22 1.395(4) . ?
C21 C26 1.416(4) . ?
C22 C23 1.398(4) . ?
C22 H22 0.9500 . ?
C23 C24 1.395(5) . ?
C23 C32 1.508(4) . ?
C24 C25 1.382(5) . ?
C24 H24 0.9500 . ?
C25 C26 1.409(4) . ?
C25 H25 0.9500 . ?
C26 C27 1.464(4) . ?
C27 C28 1.400(4) . ?
C28 C29 1.384(5) . ?
C28 H28 0.9500 . ?
C29 C30 1.384(5) . ?
C29 H29 0.9500 . ?
C30 C31 1.382(4) . ?
C30 H30 0.9500 . ?
C31 H31 0.9500 . ?
C32 H32A 0.9800 . ?
C32 H32B 0.9800 . ?
C32 H32C 0.9800 . ?
C41 C46 1.390(4) . ?
C41 C42 1.399(4) . ?
C42 C43 1.390(4) . ?
C42 H42 0.9500 . ?
C43 C44 1.389(5) . ?
C43 H43 0.9500 . ?
C44 C45 1.390(5) . ?
C44 H44 0.9500 . ?
C45 C46 1.395(5) . ?
C45 H45 0.9500 . ?
C46 H46 0.9500 . ?

loop_
_geom_hbond_atom_site_label_D
_geom_hbond_atom_site_label_H
_geom_hbond_atom_site_label_A
_geom_hbond_distance_DH
_geom_hbond_distance_HA
_geom_hbond_distance_DA
_geom_hbond_angle_DHA
_geom_hbond_site_symmetry_A
_geom_hbond_publ_flag
C10 H10 I2 0.95 3.04 3.767(3) 134.8 4_575 yes
C11 H11 I2 0.95 2.90 3.594(3) 130.5 . yes
